data_7248531
loop_
_publ_author_name
'Guan, Ming-Xue'
'Li, Hui-Zi'
'Li, Shangda'
'Yang, Han-Jiang'
'Wang, Fei'
'Zhang, Jian'

_publ_section_title
;
 Syntheses, crystal structures and properties of a series of isostructural
 lanthanide organic frameworks
;
_journal_issue 21
_journal_name_full CrystEngComm
_journal_page_first 2770
_journal_page_last 2774
_journal_paper_doi 10.1039/D4CE00292J
_journal_volume 26
_journal_year 2024
_chemical_formula_moiety 'C24 H22 O11 Sm, H2 O'
_chemical_formula_sum 'C24 H23 O12 Sm'
_chemical_formula_weight 653.77
_space_group_crystal_system monoclinic
_space_group_IT_number 14
_space_group_name_Hall '-P 2ybc'
_space_group_name_H-M_alt 'P 1 21/c 1'
_atom_sites_solution_hydrogens mixed
_audit_creation_date 2023-10-25
_audit_creation_method
;
Olex2 1.5
(compiled 2022.04.07 svn.rca3783a0 for OlexSys, GUI svn.r6498)
;
_audit_update_record
;
2023-10-25 deposited with the CCDC.	2024-04-08 downloaded from the CCDC.
;
_cell_angle_alpha 90
_cell_angle_beta 112.620(2)
_cell_angle_gamma 90
_cell_formula_units_Z 4
_cell_length_a 17.3836(3)
_cell_length_b 9.24400(10)
_cell_length_c 15.4813(3)
_cell_measurement_reflns_used 12094
_cell_measurement_temperature 100.0(2)
_cell_measurement_theta_max 60.1020
_cell_measurement_theta_min 2.3950
_cell_volume 2296.38(7)
_computing_cell_refinement 'CrysAlisPro 1.171.41.115a (Rigaku OD, 2021)'
_computing_data_collection 'CrysAlisPro 1.171.41.115a (Rigaku OD, 2021)'
_computing_data_reduction 'CrysAlisPro 1.171.41.115a (Rigaku OD, 2021)'
_computing_molecular_graphics 'Olex2 1.5 (Dolomanov et al., 2009)'
_computing_publication_material 'Olex2 1.5 (Dolomanov et al., 2009)'
_computing_structure_refinement 'SHELXL 2017/1 (Sheldrick, 2015)'
_computing_structure_solution 'SHELXT 2014/5 (Sheldrick, 2014)'
_diffrn_ambient_environment N~2~
_diffrn_ambient_temperature 100.0(2)
_diffrn_detector 'Hybrid Pixel Array Detector'
_diffrn_detector_area_resol_mean 10.0000
_diffrn_detector_type HyPix
_diffrn_measured_fraction_theta_full 0.999
_diffrn_measured_fraction_theta_max 0.999
_diffrn_measurement_details
;
List of Runs (angles in degrees, time in seconds):

  # Type    Start    End  Width  t~exp~   \w     \q     \k     \f   Frames
#--------------------------------------------------------------------------
  1  \w     58.00  83.00   0.50    0.29    --   75.32  77.00   0.00   50
  2  \w     80.00 149.00   0.50    0.29    --   75.32 125.00 150.00  138
  3  \w    113.00 149.00   0.50    0.29    --   75.32  77.00   0.00   72
  4  \w     80.00 139.00   0.50    0.29    --   75.32 125.00-150.00  118
  5  \w     64.00 103.00   0.50    0.29    --   75.32  41.00 -75.00   78
  6  \w   -144.00 -55.00   0.50    0.29    --  -78.14 -57.00 120.00  178
  7  \w   -136.00-104.00   0.50    0.29    --  -78.14 -41.00 131.00   64
  8  \w    -77.00 -16.00   0.50    0.07    --   -1.41 -41.00 131.00  122
  9  \w    -11.00  20.00   0.50    0.07    --   -1.41 -41.00 131.00   62
 10  \w    -70.00  -2.00   0.50    0.29    --  -78.14  38.00  30.00  136
 11  \w   -107.00 -81.00   0.50    0.29    --  -78.14  77.00 150.00   52
 12  \w    -67.00 -25.00   0.50    0.29    --  -78.14  38.00 120.00   84
 13  \w    -59.00  -2.00   0.50    0.29    --  -78.14  41.00 -75.00  114
 14  \w    -71.00 -13.00   0.50    0.29    --  -78.14  38.00-120.00  116
 15  \w      6.00  58.00   0.50    0.07    --   -1.41  41.00 -75.00  104
 16  \w      1.00  73.00   0.50    0.29    --   75.32 -41.00 131.00  144
 17  \w     -7.00  38.00   0.50    0.07    --   -1.41 -99.00   0.00   90
 18  \w   -152.00 -85.00   0.50    0.29    --  -78.14-125.00 -90.00  134
;
_diffrn_measurement_device 'four-circle diffractometer'
_diffrn_measurement_device_type 'ROD, Synergy Custom system, HyPix'
_diffrn_measurement_method '\w scans'
_diffrn_orient_matrix_type 'CrysAlisPro convention (1999,Acta A55,543-557)'
_diffrn_orient_matrix_UB_11 0.0589628000
_diffrn_orient_matrix_UB_12 0.0663984000
_diffrn_orient_matrix_UB_13 -0.0212540000
_diffrn_orient_matrix_UB_21 -0.0571410000
_diffrn_orient_matrix_UB_22 0.0357694000
_diffrn_orient_matrix_UB_23 -0.0840642000
_diffrn_orient_matrix_UB_31 -0.0151296000
_diffrn_orient_matrix_UB_32 0.1235928000
_diffrn_orient_matrix_UB_33 0.0356161000
_diffrn_radiation_monochromator mirror
_diffrn_radiation_probe x-ray
_diffrn_radiation_type 'Ga K\a'
_diffrn_radiation_wavelength 1.3405
_diffrn_reflns_av_R_equivalents 0.0385
_diffrn_reflns_av_unetI/netI 0.0365
_diffrn_reflns_Laue_measured_fraction_full 0.999
_diffrn_reflns_Laue_measured_fraction_max 0.999
_diffrn_reflns_limit_h_max 20
_diffrn_reflns_limit_h_min -20
_diffrn_reflns_limit_k_max 11
_diffrn_reflns_limit_k_min -10
_diffrn_reflns_limit_l_max 18
_diffrn_reflns_limit_l_min -18
_diffrn_reflns_number 16011
_diffrn_reflns_point_group_measured_fraction_full 0.999
_diffrn_reflns_point_group_measured_fraction_max 0.999
_diffrn_reflns_theta_full 52.917
_diffrn_reflns_theta_max 52.917
_diffrn_reflns_theta_min 2.394
_diffrn_source 'micro-focus metaljet'
_exptl_absorpt_coefficient_mu 13.854
_exptl_absorpt_correction_T_max 1.00000
_exptl_absorpt_correction_T_min 0.27649
_exptl_absorpt_correction_type multi-scan
_exptl_absorpt_process_details
;
CrysAlisPro 1.171.41.115a (Rigaku Oxford Diffraction, 2021)
Empirical absorption correction using spherical harmonics,
implemented in SCALE3 ABSPACK scaling algorithm.
;
_exptl_crystal_colour 'clear light colourless'
_exptl_crystal_colour_lustre clear
_exptl_crystal_colour_modifier light
_exptl_crystal_colour_primary colourless
_exptl_crystal_density_diffrn 1.891
_exptl_crystal_description block
_exptl_crystal_F_000 1300
_exptl_crystal_size_max 0.2
_exptl_crystal_size_mid 0.2
_exptl_crystal_size_min 0.2
_refine_diff_density_max 1.079
_refine_diff_density_min -0.704
_refine_diff_density_rms 0.110
_refine_ls_extinction_method none
_refine_ls_goodness_of_fit_ref 1.035
_refine_ls_hydrogen_treatment constr
_refine_ls_matrix_type full
_refine_ls_number_parameters 344
_refine_ls_number_reflns 4049
_refine_ls_number_restraints 1
_refine_ls_restrained_S_all 1.035
_refine_ls_R_factor_all 0.0353
_refine_ls_R_factor_gt 0.0277
_refine_ls_shift/su_max 0.001
_refine_ls_shift/su_mean 0.000
_refine_ls_structure_factor_coef Fsqd
_refine_ls_weighting_details 'w=1/[\s^2^(Fo^2^)+(0.0383P)^2^+2.9986P] where P=(Fo^2^+2Fc^2^)/3'
_refine_ls_weighting_scheme calc
_refine_ls_wR_factor_gt 0.0660
_refine_ls_wR_factor_ref 0.0693
_reflns_Friedel_coverage 0.000
_reflns_number_gt 3501
_reflns_number_total 4049
_reflns_threshold_expression 'I > 2\s(I)'
_cod_data_source_file d4ce00292j2.cif
_cod_data_source_block 1_CCDC2
_cod_depositor_comments 'Adding full bibliography for 7248523--7248531.cif.'
_cod_database_code 7248531
_shelx_shelxl_version_number 2017/1
_chemical_oxdiff_formula 'Sm C H O N'
_shelx_space_group_comment
;
The symmetry employed for this shelxl refinement is uniquely defined
by the following loop, which should always be used as a source of
symmetry information in preference to the above space-group names.
They are only intended as comments.
;
_shelx_estimated_absorpt_t_max 0.168
_shelx_estimated_absorpt_t_min 0.168
_olex2_refinement_description
;
1. Fixed Uiso
 At 1.2 times of:
  All C(H) groups
 At 1.5 times of:
  All O(H) groups, All O(H,H) groups
2. Restrained distances
 Sm1-H11A \\sim Sm1-H11B
 with sigma of 0.02
3.a Free rotating group:
 O12(H12A,H12B), O11(H11A,H11B)
3.b Rotating group:
 O10(H10A,H10B)
3.c Ternary CH refined with riding coordinates:
 C15(H15), C16(H16), C24(H24)
3.d Aromatic/amide H refined with riding coordinates:
 C5(H5A), C10(H10), C9(H9A), C13(H13), C21(H21), C12(H12), C6(H6A), C19(H19),
 C18(H18), C2(H2), C3(H3), C22(H22)
3.e Idealised tetrahedral OH refined as rotating group:
 O6(H6), O5(H5), O9(H9)
;
_olex2_submission_special_instructions 'No special instructions were received'
_oxdiff_exptl_absorpt_empirical_details
;
Empirical correction (ABSPACK) includes:
- Absorption correction using spherical harmonics
- Frame scaling
;
_oxdiff_exptl_absorpt_empirical_full_max 2.715
_oxdiff_exptl_absorpt_empirical_full_min 0.602

loop_
_space_group_symop_operation_xyz
'x, y, z'
'-x, y+1/2, -z+1/2'
'-x, -y, -z'
'x, -y-1/2, z-1/2'

loop_
_atom_site_label
_atom_site_type_symbol
_atom_site_fract_x
_atom_site_fract_y
_atom_site_fract_z
_atom_site_U_iso_or_equiv
_atom_site_adp_type
_atom_site_occupancy
_atom_site_site_symmetry_order
_atom_site_calc_flag
_atom_site_refinement_flags_posn
_atom_site_refinement_flags_adp
_atom_site_refinement_flags_occupancy
_atom_site_disorder_assembly
_atom_site_disorder_group
Sm1 Sm 0.49759(2) 0.87338(2) 0.33842(2) 0.01016(8) Uani 1 1 d D . . . .
O8 O 0.59010(15) 0.5581(3) 0.24664(17) 0.0149(6) Uani 1 1 d . . . . .
O6 O -0.00738(16) 0.8085(3) 0.3032(2) 0.0195(6) Uani 1 1 d . . . . .
H6 H -0.005816 0.774192 0.253688 0.029 Uiso 1 1 calc R U . . .
O1 O 0.39600(16) 0.9256(3) 0.40304(17) 0.0173(6) Uani 1 1 d . . . . .
O7 O 0.60354(15) 0.7088(3) 0.36344(17) 0.0168(6) Uani 1 1 d . . . . .
O10 O 0.55190(16) 0.7725(3) 0.50263(17) 0.0170(6) Uani 1 1 d . . . . .
H10A H 0.540988 0.680359 0.500685 0.026 Uiso 1 1 d R U . . .
H10B H 0.524176 0.810006 0.533504 0.026 Uiso 1 1 d R U . . .
O4 O -0.40975(16) 0.9878(3) 0.27624(19) 0.0191(6) Uani 1 1 d . . . . .
O5 O 0.00233(16) 1.1882(3) 0.3616(2) 0.0213(6) Uani 1 1 d . . . . .
H5 H 0.004993 1.227308 0.411673 0.032 Uiso 1 1 calc R U . . .
O9 O 0.99751(17) 0.3096(3) 0.5248(2) 0.0235(6) Uani 1 1 d . . . . .
H9 H 0.995159 0.268829 0.572163 0.035 Uiso 1 1 calc R U . . .
O3 O -0.41758(16) 1.1575(3) 0.17149(18) 0.0164(6) Uani 1 1 d . . . . .
O2 O 0.42965(15) 0.9328(3) 0.55690(17) 0.0147(5) Uani 1 1 d . . . . .
O12 O 0.40865(18) 0.5370(3) 0.49653(19) 0.0246(7) Uani 1 1 d G . . . .
H12A H 0.415417 0.587173 0.452419 0.037 Uiso 1 1 d G U . . .
H12B H 0.354845 0.531708 0.479751 0.037 Uiso 1 1 d G U . . .
O11 O 0.44307(18) 0.8039(3) 0.17198(18) 0.0210(6) Uani 1 1 d G . . . .
H11A H 0.445943 0.716434 0.152787 0.031 Uiso 1 1 d DG U . . .
H11B H 0.444089 0.859188 0.126963 0.031 Uiso 1 1 d DG U . . .
C23 C 0.6300(2) 0.6105(4) 0.3261(3) 0.0109(8) Uani 1 1 d . . . . .
C14 C -0.3792(2) 1.0591(4) 0.2297(2) 0.0129(8) Uani 1 1 d . . . . .
C5 C 0.2479(2) 0.9157(4) 0.5086(3) 0.0168(8) Uani 1 1 d . . . . .
H5A H 0.279322 0.864103 0.564121 0.020 Uiso 1 1 calc R U . . .
C10 C -0.2491(2) 1.1209(4) 0.2017(3) 0.0138(8) Uani 1 1 d . . . . .
H10 H -0.277589 1.201144 0.164987 0.017 Uiso 1 1 calc R U . . .
C9 C -0.1665(2) 1.0951(4) 0.2154(3) 0.0145(8) Uani 1 1 d . . . . .
H9A H -0.139029 1.157719 0.187804 0.017 Uiso 1 1 calc R U . . .
C1 C 0.1164(2) 1.0143(4) 0.4043(3) 0.0139(8) Uani 1 1 d . . . . .
C13 C -0.1653(2) 0.8869(4) 0.3078(3) 0.0151(8) Uani 1 1 d . . . . .
H13 H -0.137032 0.806034 0.344040 0.018 Uiso 1 1 calc R U . . .
C17 C 0.8835(2) 0.4836(4) 0.4772(3) 0.0146(8) Uani 1 1 d . . . . .
C4 C 0.2871(2) 0.9699(4) 0.4523(3) 0.0129(8) Uani 1 1 d . . . . .
C21 C 0.7537(2) 0.4528(4) 0.3446(3) 0.0155(8) Uani 1 1 d . . . . .
H21 H 0.721908 0.405862 0.287402 0.019 Uiso 1 1 calc R U . . .
C7 C 0.3776(2) 0.9413(4) 0.4723(2) 0.0121(8) Uani 1 1 d . . . . .
C12 C -0.2475(2) 0.9123(4) 0.2941(3) 0.0154(8) Uani 1 1 d . . . . .
H12 H -0.275101 0.848767 0.321073 0.018 Uiso 1 1 calc R U . . .
C6 C 0.1630(2) 0.9368(4) 0.4839(3) 0.0177(8) Uani 1 1 d . . . . .
H6A H 0.136563 0.897494 0.522082 0.021 Uiso 1 1 calc R U . . .
C19 C 0.7628(2) 0.6210(4) 0.4673(3) 0.0145(8) Uani 1 1 d . . . . .
H19 H 0.737418 0.690247 0.493316 0.017 Uiso 1 1 calc R U . . .
C20 C 0.7170(2) 0.5580(4) 0.3807(3) 0.0131(8) Uani 1 1 d . . . . .
C18 C 0.8451(2) 0.5822(4) 0.5151(3) 0.0172(8) Uani 1 1 d . . . . .
H18 H 0.875713 0.623677 0.574651 0.021 Uiso 1 1 calc R U . . .
C15 C 0.0234(2) 1.0391(4) 0.3779(3) 0.0149(8) Uani 1 1 d . . . . .
H15 H 0.008568 1.005622 0.431029 0.018 Uiso 1 1 calc R U . . .
C11 C -0.2904(2) 1.0299(4) 0.2414(2) 0.0125(8) Uani 1 1 d . . . . .
C16 C -0.0315(2) 0.9570(4) 0.2891(3) 0.0141(8) Uani 1 1 d . . . . .
H16 H -0.019884 0.994827 0.234781 0.017 Uiso 1 1 calc R U . . .
C8 C -0.1236(2) 0.9781(4) 0.2692(3) 0.0131(8) Uani 1 1 d . . . . .
C2 C 0.1567(2) 1.0704(4) 0.3490(3) 0.0174(8) Uani 1 1 d . . . . .
H2 H 0.125799 1.124918 0.294751 0.021 Uiso 1 1 calc R U . . .
C3 C 0.2406(2) 1.0478(4) 0.3720(3) 0.0160(8) Uani 1 1 d . . . . .
H3 H 0.266833 1.085332 0.333094 0.019 Uiso 1 1 calc R U . . .
C24 C 0.9767(2) 0.4578(4) 0.5250(3) 0.0166(8) Uani 1 1 d . . . . .
H24 H 0.995964 0.492046 0.591281 0.020 Uiso 1 1 calc R U . . .
C22 C 0.8366(2) 0.4169(4) 0.3922(3) 0.0176(8) Uani 1 1 d . . . . .
H22 H 0.861817 0.346366 0.366886 0.021 Uiso 1 1 calc R U . . .

loop_
_atom_site_aniso_label
_atom_site_aniso_U_11
_atom_site_aniso_U_22
_atom_site_aniso_U_33
_atom_site_aniso_U_23
_atom_site_aniso_U_13
_atom_site_aniso_U_12
Sm1 0.00827(11) 0.00790(12) 0.01313(11) 0.00025(7) 0.00280(8) 0.00066(7)
O8 0.0111(12) 0.0102(13) 0.0203(14) -0.0005(11) 0.0026(11) -0.0027(11)
O6 0.0165(13) 0.0119(14) 0.0286(15) -0.0022(12) 0.0071(12) 0.0022(12)
O1 0.0143(13) 0.0211(15) 0.0170(13) -0.0034(12) 0.0068(11) 0.0021(12)
O7 0.0120(12) 0.0162(14) 0.0201(14) 0.0000(11) 0.0040(11) 0.0029(11)
O10 0.0192(14) 0.0126(14) 0.0194(13) -0.0002(11) 0.0075(11) -0.0008(12)
O4 0.0124(13) 0.0209(15) 0.0263(15) 0.0098(12) 0.0101(11) -0.0004(11)
O5 0.0178(14) 0.0132(14) 0.0307(15) -0.0040(12) 0.0068(12) 0.0017(12)
O9 0.0196(14) 0.0149(15) 0.0339(16) 0.0052(13) 0.0081(13) 0.0038(13)
O3 0.0139(13) 0.0127(14) 0.0210(14) 0.0019(11) 0.0048(11) 0.0039(11)
O2 0.0138(13) 0.0102(13) 0.0157(13) -0.0010(11) 0.0008(11) -0.0016(11)
O12 0.0256(15) 0.0222(16) 0.0256(16) 0.0036(13) 0.0095(13) -0.0024(13)
O11 0.0311(15) 0.0130(14) 0.0161(13) -0.0016(11) 0.0061(12) 0.0044(13)
C23 0.0094(17) 0.0066(18) 0.0164(18) 0.0019(15) 0.0045(15) -0.0047(15)
C14 0.0135(18) 0.0086(18) 0.0143(18) -0.0043(15) 0.0028(15) 0.0020(16)
C5 0.0148(18) 0.019(2) 0.0137(18) 0.0011(16) 0.0025(15) 0.0017(16)
C10 0.0121(18) 0.0115(19) 0.0150(18) 0.0035(15) 0.0020(15) 0.0005(15)
C9 0.0128(18) 0.015(2) 0.0160(18) -0.0001(15) 0.0055(15) -0.0031(16)
C1 0.0112(18) 0.0102(19) 0.0199(19) -0.0044(15) 0.0055(15) -0.0009(15)
C13 0.0134(18) 0.0099(19) 0.0204(19) 0.0010(15) 0.0047(15) 0.0021(15)
C17 0.0130(18) 0.0120(19) 0.0179(19) 0.0046(15) 0.0049(15) 0.0033(15)
C4 0.0127(18) 0.0086(19) 0.0162(18) -0.0044(15) 0.0043(15) 0.0002(15)
C21 0.0157(18) 0.012(2) 0.0173(19) -0.0020(15) 0.0045(15) -0.0019(16)
C7 0.0111(17) 0.0035(17) 0.0196(19) -0.0021(15) 0.0036(15) -0.0011(15)
C12 0.0159(19) 0.0118(19) 0.0185(19) 0.0023(15) 0.0066(15) -0.0017(16)
C6 0.0151(19) 0.019(2) 0.0185(19) -0.0003(17) 0.0053(16) -0.0031(17)
C19 0.0135(18) 0.0130(19) 0.0176(19) -0.0015(15) 0.0067(15) -0.0037(15)
C20 0.0120(18) 0.0097(19) 0.0185(19) 0.0042(16) 0.0068(15) -0.0022(15)
C18 0.0149(19) 0.016(2) 0.0190(19) 0.0017(16) 0.0047(16) -0.0016(16)
C15 0.0158(19) 0.0100(19) 0.0188(19) -0.0019(15) 0.0065(16) 0.0011(16)
C11 0.0124(18) 0.0101(19) 0.0135(18) -0.0015(15) 0.0036(14) -0.0020(15)
C16 0.0124(18) 0.0108(19) 0.0192(19) 0.0013(16) 0.0060(15) 0.0004(15)
C8 0.0108(18) 0.0108(19) 0.0169(19) -0.0034(15) 0.0043(15) -0.0004(15)
C2 0.0152(19) 0.016(2) 0.0182(19) 0.0006(17) 0.0034(15) 0.0024(16)
C3 0.0139(18) 0.013(2) 0.0202(19) 0.0005(16) 0.0062(15) 0.0017(16)
C24 0.0146(19) 0.015(2) 0.0185(19) 0.0030(16) 0.0039(15) 0.0013(16)
C22 0.0152(19) 0.0122(19) 0.024(2) -0.0028(16) 0.0061(16) 0.0024(16)

loop_
_atom_type_symbol
_atom_type_description
_atom_type_scat_dispersion_real
_atom_type_scat_dispersion_imag
_atom_type_scat_source
C C 0.0137 0.0067 'International Tables Vol C Tables 4.2.6.8 and 6.1.1.4'
H H 0.0000 0.0000 'International Tables Vol C Tables 4.2.6.8 and 6.1.1.4'
O O 0.0389 0.0241 'International Tables Vol C Tables 4.2.6.8 and 6.1.1.4'
Sm Sm -2.1214 9.9048 'International Tables Vol C Tables 4.2.6.8 and 6.1.1.4'

loop_
_geom_angle_atom_site_label_1
_geom_angle_atom_site_label_2
_geom_angle_atom_site_label_3
_geom_angle
_geom_angle_site_symmetry_1
_geom_angle_site_symmetry_3
_geom_angle_publ_flag
O8 Sm1 O1 70.14(9) 2_655 . ?
O8 Sm1 O10 138.55(9) 2_655 . ?
O8 Sm1 O4 81.11(9) 2_655 1_655 ?
O8 Sm1 O3 109.62(9) 2_655 2_545 ?
O8 Sm1 O2 84.02(9) 2_655 3_676 ?
O8 Sm1 O11 72.24(9) 2_655 . ?
O1 Sm1 O10 72.76(9) . . ?
O1 Sm1 O4 142.35(9) . 1_655 ?
O1 Sm1 O3 72.06(9) . 2_545 ?
O1 Sm1 O2 81.38(9) . 3_676 ?
O1 Sm1 O11 116.20(9) . . ?
O7 Sm1 O8 152.36(9) . 2_655 ?
O7 Sm1 O1 137.28(9) . . ?
O7 Sm1 O10 67.77(9) . . ?
O7 Sm1 O4 75.14(9) . 1_655 ?
O7 Sm1 O3 82.41(9) . 2_545 ?
O7 Sm1 O2 101.42(9) . 3_676 ?
O7 Sm1 O11 87.99(9) . . ?
O4 Sm1 O10 120.96(9) 1_655 . ?
O4 Sm1 O2 71.69(9) 1_655 3_676 ?
O4 Sm1 O11 75.20(9) 1_655 . ?
O3 Sm1 O10 74.98(8) 2_545 . ?
O3 Sm1 O4 142.79(9) 2_545 1_655 ?
O3 Sm1 O2 142.93(9) 2_545 3_676 ?
O3 Sm1 O11 74.72(9) 2_545 . ?
O2 Sm1 O10 72.69(8) 3_676 . ?
O2 Sm1 O11 141.70(9) 3_676 . ?
O11 Sm1 O10 143.23(9) . . ?
C23 O8 Sm1 146.3(2) . 2_645 ?
C16 O6 H6 109.5 . . ?
C7 O1 Sm1 149.7(2) . . ?
C23 O7 Sm1 144.2(2) . . ?
Sm1 O10 H10A 109.5 . . ?
Sm1 O10 H10B 109.5 . . ?
H10A O10 H10B 104.4 . . ?
C14 O4 Sm1 165.2(2) . 1_455 ?
C15 O5 H5 109.5 . . ?
C24 O9 H9 109.5 . . ?
C14 O3 Sm1 140.4(2) . 2 ?
C7 O2 Sm1 128.6(2) . 3_676 ?
H12A O12 H12B 104.5 . . ?
Sm1 O11 H11A 123.4 . . ?
Sm1 O11 H11B 124.5 . . ?
H11A O11 H11B 104.5 . . ?
O8 C23 O7 124.7(3) . . ?
O8 C23 C20 119.0(3) . . ?
O7 C23 C20 116.2(3) . . ?
O4 C14 O3 124.6(3) . . ?
O4 C14 C11 118.9(3) . . ?
O3 C14 C11 116.5(3) . . ?
C4 C5 H5A 120.0 . . ?
C4 C5 C6 120.1(3) . . ?
C6 C5 H5A 120.0 . . ?
C9 C10 H10 119.8 . . ?
C9 C10 C11 120.5(3) . . ?
C11 C10 H10 119.8 . . ?
C10 C9 H9A 119.7 . . ?
C10 C9 C8 120.6(4) . . ?
C8 C9 H9A 119.7 . . ?
C6 C1 C15 120.9(3) . . ?
C6 C1 C2 118.4(3) . . ?
C2 C1 C15 120.7(3) . . ?
C12 C13 H13 119.6 . . ?
C12 C13 C8 120.8(3) . . ?
C8 C13 H13 119.6 . . ?
C18 C17 C24 119.6(3) . . ?
C18 C17 C22 119.2(3) . . ?
C22 C17 C24 121.1(3) . . ?
C5 C4 C7 122.2(3) . . ?
C5 C4 C3 119.4(3) . . ?
C3 C4 C7 118.3(3) . . ?
C20 C21 H21 120.0 . . ?
C22 C21 H21 120.0 . . ?
C22 C21 C20 119.9(4) . . ?
O1 C7 O2 124.4(3) . . ?
O1 C7 C4 116.0(3) . . ?
O2 C7 C4 119.6(3) . . ?
C13 C12 H12 119.6 . . ?
C13 C12 C11 120.8(4) . . ?
C11 C12 H12 119.6 . . ?
C5 C6 H6A 119.5 . . ?
C1 C6 C5 120.9(4) . . ?
C1 C6 H6A 119.5 . . ?
C20 C19 H19 120.1 . . ?
C18 C19 H19 120.1 . . ?
C18 C19 C20 119.8(4) . . ?
C21 C20 C23 121.2(3) . . ?
C21 C20 C19 119.7(3) . . ?
C19 C20 C23 119.0(3) . . ?
C17 C18 H18 119.6 . . ?
C19 C18 C17 120.8(4) . . ?
C19 C18 H18 119.6 . . ?
O5 C15 C1 111.5(3) . . ?
O5 C15 H15 108.4 . . ?
O5 C15 C16 106.8(3) . . ?
C1 C15 H15 108.4 . . ?
C1 C15 C16 113.2(3) . . ?
C16 C15 H15 108.4 . . ?
C10 C11 C14 121.1(3) . . ?
C12 C11 C14 120.2(3) . . ?
C12 C11 C10 118.7(3) . . ?
O6 C16 C15 107.0(3) . . ?
O6 C16 H16 108.8 . . ?
O6 C16 C8 112.2(3) . . ?
C15 C16 H16 108.8 . . ?
C8 C16 C15 111.1(3) . . ?
C8 C16 H16 108.8 . . ?
C9 C8 C16 120.0(3) . . ?
C13 C8 C9 118.7(3) . . ?
C13 C8 C16 121.3(3) . . ?
C1 C2 H2 119.5 . . ?
C3 C2 C1 121.1(4) . . ?
C3 C2 H2 119.5 . . ?
C4 C3 H3 120.0 . . ?
C2 C3 C4 120.1(4) . . ?
C2 C3 H3 120.0 . . ?
O9 C24 C17 112.1(3) . . ?
O9 C24 C24 107.8(4) . 3_766 ?
O9 C24 H24 108.9 . . ?
C17 C24 C24 110.3(4) . 3_766 ?
C17 C24 H24 108.9 . . ?
C24 C24 H24 108.9 3_766 . ?
C17 C22 H22 119.8 . . ?
C21 C22 C17 120.4(4) . . ?
C21 C22 H22 119.8 . . ?

loop_
_geom_bond_atom_site_label_1
_geom_bond_atom_site_label_2
_geom_bond_distance
_geom_bond_site_symmetry_2
_geom_bond_publ_flag
Sm1 O8 2.330(2) 2_655 ?
Sm1 O1 2.390(3) . ?
Sm1 O7 2.304(3) . ?
Sm1 O10 2.525(2) . ?
Sm1 O4 2.415(3) 1_655 ?
Sm1 O3 2.403(3) 2_545 ?
Sm1 O2 2.420(2) 3_676 ?
Sm1 O11 2.464(3) . ?
O8 C23 1.253(4) . ?
O6 H6 0.8400 . ?
O6 C16 1.428(5) . ?
O1 C7 1.240(4) . ?
O7 C23 1.255(4) . ?
O10 H10A 0.8706 . ?
O10 H10B 0.8707 . ?
O4 C14 1.237(5) . ?
O5 H5 0.8400 . ?
O5 C15 1.424(5) . ?
O9 H9 0.8400 . ?
O9 C24 1.417(5) . ?
O3 C14 1.273(5) . ?
O2 C7 1.275(4) . ?
O12 H12A 0.8701 . ?
O12 H12B 0.8704 . ?
O11 H11A 0.8698 . ?
O11 H11B 0.8697 . ?
C23 C20 1.502(5) . ?
C14 C11 1.509(5) . ?
C5 H5A 0.9500 . ?
C5 C4 1.389(5) . ?
C5 C6 1.389(5) . ?
C10 H10 0.9500 . ?
C10 C9 1.388(5) . ?
C10 C11 1.392(5) . ?
C9 H9A 0.9500 . ?
C9 C8 1.394(5) . ?
C1 C6 1.386(5) . ?
C1 C15 1.525(5) . ?
C1 C2 1.398(6) . ?
C13 H13 0.9500 . ?
C13 C12 1.382(5) . ?
C13 C8 1.388(5) . ?
C17 C18 1.387(6) . ?
C17 C24 1.519(5) . ?
C17 C22 1.397(5) . ?
C4 C7 1.507(5) . ?
C4 C3 1.395(5) . ?
C21 H21 0.9500 . ?
C21 C20 1.393(5) . ?
C21 C22 1.383(5) . ?
C12 H12 0.9500 . ?
C12 C11 1.392(5) . ?
C6 H6A 0.9500 . ?
C19 H19 0.9500 . ?
C19 C20 1.396(5) . ?
C19 C18 1.381(5) . ?
C18 H18 0.9500 . ?
C15 H15 1.0000 . ?
C15 C16 1.539(5) . ?
C16 H16 1.0000 . ?
C16 C8 1.522(5) . ?
C2 H2 0.9500 . ?
C2 C3 1.377(5) . ?
C3 H3 0.9500 . ?
C24 C24 1.533(8) 3_766 ?
C24 H24 1.0000 . ?
C22 H22 0.9500 . ?

loop_
_geom_torsion_atom_site_label_1
_geom_torsion_atom_site_label_2
_geom_torsion_atom_site_label_3
_geom_torsion_atom_site_label_4
_geom_torsion
_geom_torsion_site_symmetry_1
_geom_torsion_site_symmetry_2
_geom_torsion_site_symmetry_3
_geom_torsion_site_symmetry_4
_geom_torsion_publ_flag
Sm1 O8 C23 O7 -95.2(5) 2_645 . . . ?
Sm1 O8 C23 C20 87.2(5) 2_645 . . . ?
Sm1 O1 C7 O2 2.7(8) . . . . ?
Sm1 O1 C7 C4 -176.3(3) . . . . ?
Sm1 O7 C23 O8 -7.8(6) . . . . ?
Sm1 O7 C23 C20 169.8(3) . . . . ?
Sm1 O4 C14 O3 15.2(13) 1_455 . . . ?
Sm1 O4 C14 C11 -165.0(8) 1_455 . . . ?
Sm1 O3 C14 O4 51.6(6) 2 . . . ?
Sm1 O3 C14 C11 -128.2(3) 2 . . . ?
Sm1 O2 C7 O1 96.4(4) 3_676 . . . ?
Sm1 O2 C7 C4 -84.6(4) 3_676 . . . ?
O8 C23 C20 C21 0.0(5) . . . . ?
O8 C23 C20 C19 177.1(3) . . . . ?
O6 C16 C8 C9 -151.9(3) . . . . ?
O6 C16 C8 C13 31.5(5) . . . . ?
O7 C23 C20 C21 -177.8(3) . . . . ?
O7 C23 C20 C19 -0.7(5) . . . . ?
O4 C14 C11 C10 -170.2(3) . . . . ?
O4 C14 C11 C12 8.4(5) . . . . ?
O5 C15 C16 O6 176.9(3) . . . . ?
O5 C15 C16 C8 -60.3(4) . . . . ?
O3 C14 C11 C10 9.6(5) . . . . ?
O3 C14 C11 C12 -171.7(3) . . . . ?
C5 C4 C7 O1 144.4(4) . . . . ?
C5 C4 C7 O2 -34.7(5) . . . . ?
C5 C4 C3 C2 0.0(6) . . . . ?
C10 C9 C8 C13 0.8(5) . . . . ?
C10 C9 C8 C16 -175.9(3) . . . . ?
C9 C10 C11 C14 178.1(3) . . . . ?
C9 C10 C11 C12 -0.6(5) . . . . ?
C1 C15 C16 O6 53.8(4) . . . . ?
C1 C15 C16 C8 176.6(3) . . . . ?
C1 C2 C3 C4 -1.0(6) . . . . ?
C13 C12 C11 C14 -178.0(3) . . . . ?
C13 C12 C11 C10 0.7(5) . . . . ?
C4 C5 C6 C1 -1.4(6) . . . . ?
C7 C4 C3 C2 177.0(3) . . . . ?
C12 C13 C8 C9 -0.8(6) . . . . ?
C12 C13 C8 C16 175.9(3) . . . . ?
C6 C5 C4 C7 -175.7(4) . . . . ?
C6 C5 C4 C3 1.2(6) . . . . ?
C6 C1 C15 O5 128.1(4) . . . . ?
C6 C1 C15 C16 -111.4(4) . . . . ?
C6 C1 C2 C3 0.9(6) . . . . ?
C20 C21 C22 C17 1.1(6) . . . . ?
C20 C19 C18 C17 1.4(6) . . . . ?
C18 C17 C24 O9 139.9(4) . . . . ?
C18 C17 C24 C24 -100.0(5) . . . 3_766 ?
C18 C17 C22 C21 2.4(6) . . . . ?
C18 C19 C20 C23 -174.9(3) . . . . ?
C18 C19 C20 C21 2.2(5) . . . . ?
C15 C1 C6 C5 -179.2(4) . . . . ?
C15 C1 C2 C3 -179.6(4) . . . . ?
C15 C16 C8 C9 88.4(4) . . . . ?
C15 C16 C8 C13 -88.2(4) . . . . ?
C11 C10 C9 C8 -0.2(6) . . . . ?
C8 C13 C12 C11 0.0(6) . . . . ?
C2 C1 C6 C5 0.3(6) . . . . ?
C2 C1 C15 O5 -51.4(5) . . . . ?
C2 C1 C15 C16 69.2(5) . . . . ?
C3 C4 C7 O1 -32.6(5) . . . . ?
C3 C4 C7 O2 148.3(3) . . . . ?
C24 C17 C18 C19 172.0(4) . . . . ?
C24 C17 C22 C21 -173.2(4) . . . . ?
C22 C17 C18 C19 -3.7(6) . . . . ?
C22 C17 C24 O9 -44.5(5) . . . . ?
C22 C17 C24 C24 75.6(5) . . . 3_766 ?
C22 C21 C20 C23 173.6(4) . . . . ?
C22 C21 C20 C19 -3.5(5) . . . . ?
